data_4503390
loop_
_publ_author_name
'Gu, Zhi-Guo'
'Xu, Yi-Fan'
'Zhou, Xin-Hui'
'Zuo, Jing-Lin'
'You, Xiao-Zeng'

_publ_section_title
;
 Assembly of Iron(II)-Triazole Polymers from 1D Chains to 3D
 Interpenetrated Frameworks: Syntheses, Structures, and Magnetic
 Properties
;
_journal_issue 4
_journal_name_full 'Crystal Growth &amp; Design'
_journal_page_first 1306
_journal_paper_doi 10.1021/cg7010666
_journal_volume 8
_journal_year 2008
_chemical_formula_sum 'C21 H30 B2 F8 Fe N18'
_chemical_formula_weight 764.10
_chemical_name_systematic
; 
 ? 
;
_space_group_IT_number 165
_symmetry_cell_setting trigonal
_symmetry_space_group_name_Hall '-P 3 2"c'
_symmetry_space_group_name_H-M 'P -3 c 1'
_atom_sites_solution_hydrogens geom
_atom_sites_solution_primary direct
_atom_sites_solution_secondary difmap
_audit_creation_method SHELXL-97
_cell_angle_alpha 90.00
_cell_angle_beta 90.00
_cell_angle_gamma 120.00
_cell_formula_units_Z 2
_cell_length_a 10.9716(15)
_cell_length_b 10.9716(15)
_cell_length_c 15.291(3)
_cell_measurement_reflns_used 2945
_cell_measurement_temperature 293(2)
_cell_measurement_theta_max 24.9
_cell_measurement_theta_min 2.5
_cell_volume 1594.1(4)
_computing_cell_refinement 'Bruker SMART'
_computing_data_collection 'Bruker SMART'
_computing_data_reduction 'Bruker SAINT'
_computing_molecular_graphics 'Bruker SHELXTL'
_computing_publication_material 'Bruker SHELXTL'
_computing_structure_refinement 'SHELXL-97 (Sheldrick, 1997)'
_computing_structure_solution 'SHELXS-97 (Sheldrick, 1990)'
_diffrn_ambient_temperature 293(2)
_diffrn_measured_fraction_theta_full 0.983
_diffrn_measured_fraction_theta_max 0.983
_diffrn_radiation_monochromator graphite
_diffrn_radiation_source 'fine-focus sealed tube'
_diffrn_radiation_type MoK\a
_diffrn_radiation_wavelength 0.71073
_diffrn_reflns_av_R_equivalents 0.0690
_diffrn_reflns_av_sigmaI/netI 0.0448
_diffrn_reflns_limit_h_max 14
_diffrn_reflns_limit_h_min -10
_diffrn_reflns_limit_k_max 13
_diffrn_reflns_limit_k_min -14
_diffrn_reflns_limit_l_max 20
_diffrn_reflns_limit_l_min -14
_diffrn_reflns_number 8887
_diffrn_reflns_theta_full 28.07
_diffrn_reflns_theta_max 28.07
_diffrn_reflns_theta_min 2.14
_exptl_absorpt_coefficient_mu 0.568
_exptl_absorpt_correction_T_max 0.8617
_exptl_absorpt_correction_T_min 0.8303
_exptl_absorpt_correction_type none
_exptl_absorpt_process_details 'SADABS; Bruker(2000)'
_exptl_crystal_colour colorless
_exptl_crystal_density_diffrn 1.592
_exptl_crystal_density_method 'not measured'
_exptl_crystal_description block
_exptl_crystal_F_000 780
_exptl_crystal_size_max 0.34
_exptl_crystal_size_mid 0.30
_exptl_crystal_size_min 0.27
_refine_diff_density_max 0.504
_refine_diff_density_min -0.299
_refine_diff_density_rms 0.065
_refine_ls_extinction_method none
_refine_ls_goodness_of_fit_ref 1.005
_refine_ls_hydrogen_treatment mixed
_refine_ls_matrix_type full
_refine_ls_number_parameters 94
_refine_ls_number_reflns 1285
_refine_ls_number_restraints 4
_refine_ls_restrained_S_all 1.005
_refine_ls_R_factor_all 0.0665
_refine_ls_R_factor_gt 0.0482
_refine_ls_shift/su_max 0.001
_refine_ls_shift/su_mean 0.000
_refine_ls_structure_factor_coef Fsqd
_refine_ls_weighting_details 'calc w=1/[\s^2^(Fo^2^)+(0.0749P)^2^+0.0000P] where P=(Fo^2^+2Fc^2^)/3'
_refine_ls_weighting_scheme calc
_refine_ls_wR_factor_gt 0.1199
_refine_ls_wR_factor_ref 0.1266
_reflns_number_gt 923
_reflns_number_total 1285
_reflns_threshold_expression >2sigma(I)
_cod_data_source_file cg7010666-file003.cif
_cod_data_source_block 061111am
_cod_original_sg_symbol_H-M P-3c1
_cod_database_code 4503390

loop_
_symmetry_equiv_pos_as_xyz
'x, y, z'
'-y, x-y, z'
'-x+y, -x, z'
'y, x, -z+1/2'
'x-y, -y, -z+1/2'
'-x, -x+y, -z+1/2'
'-x, -y, -z'
'y, -x+y, -z'
'x-y, x, -z'
'-y, -x, z-1/2'
'-x+y, y, z-1/2'
'x, x-y, z-1/2'

loop_
_atom_site_label
_atom_site_type_symbol
_atom_site_fract_x
_atom_site_fract_y
_atom_site_fract_z
_atom_site_U_iso_or_equiv
_atom_site_adp_type
_atom_site_occupancy
_atom_site_symmetry_multiplicity
_atom_site_calc_flag
_atom_site_refinement_flags
_atom_site_disorder_assembly
_atom_site_disorder_group
Fe1 Fe 1.0000 1.0000 0.5000 0.0309(2) Uani 1 6 d S . .
C1 C 0.7691(3) 0.9197(3) 0.64899(16) 0.0545(7) Uani 1 1 d . A .
H1 H 0.8106 1.0146 0.6632 0.065 Uiso 1 1 calc R . .
C2 C 0.7273(2) 0.7363(2) 0.58604(15) 0.0464(6) Uani 1 1 d . . .
H2 H 0.7290 0.6709 0.5481 0.056 Uiso 1 1 calc R . .
C3 C 0.5157(3) 0.5672(3) 0.67264(19) 0.0666(9) Uani 1 1 d . . .
H3A H 0.4450 0.5815 0.6997 0.080 Uiso 0.50 1 d PR A .
H3B H 0.4768 0.5156 0.6195 0.080 Uiso 0.50 1 d PR . .
H3C H 0.5345 0.4946 0.6540 0.080 Uiso 0.50 1 d PR . .
H3D H 0.4351 0.5555 0.6409 0.080 Uiso 0.50 1 d PR . .
C4 C 0.5479(5) 0.4816(5) 0.7309(3) 0.0542(13) Uani 0.50 1 d P A -1
H4A H 0.6334 0.4861 0.7097 0.065 Uiso 0.50 1 calc PR A -1
H4B H 0.4729 0.3847 0.7249 0.065 Uiso 0.50 1 calc PR A -1
N1 N 0.81525(19) 0.87316(19) 0.58267(11) 0.0388(4) Uani 1 1 d . . .
N2 N 0.63733(19) 0.7051(2) 0.65024(13) 0.0474(5) Uani 1 1 d . A .
N3 N 0.6622(3) 0.8227(2) 0.69180(17) 0.0634(7) Uani 1 1 d . . .
B1 B 0.3333 0.6667 0.4704(3) 0.0690(16) Uani 0.404(13) 3 d SPD . 1
F1 F 0.3023(12) 0.7672(9) 0.4485(9) 0.151(5) Uani 0.404(13) 1 d PD . 1
F2 F 0.3333 0.6667 0.5587(3) 0.189(10) Uani 0.404(13) 3 d SPD . 1
B1' B 0.3333 0.6667 0.4704(3) 0.0690(16) Uani 0.596(13) 3 d SPD . 2
F3 F 0.3333 0.6667 0.3821(3) 0.198(7) Uani 0.596(13) 3 d SPD . 2
F4 F 0.2466(8) 0.7117(11) 0.4995(5) 0.152(4) Uani 0.596(13) 1 d PD . 2

loop_
_atom_site_aniso_label
_atom_site_aniso_U_11
_atom_site_aniso_U_22
_atom_site_aniso_U_33
_atom_site_aniso_U_23
_atom_site_aniso_U_13
_atom_site_aniso_U_12
Fe1 0.0316(3) 0.0316(3) 0.0295(4) 0.000 0.000 0.01579(15)
C1 0.0577(16) 0.0456(14) 0.0593(16) 0.0043(11) 0.0187(13) 0.0251(12)
C2 0.0434(13) 0.0452(13) 0.0416(12) -0.0014(10) 0.0008(10) 0.0155(11)
C3 0.0396(14) 0.0632(18) 0.0612(17) 0.0157(14) -0.0039(12) -0.0012(12)
C4 0.046(3) 0.038(2) 0.050(3) 0.003(2) -0.004(2) 0.000(2)
N1 0.0354(10) 0.0415(10) 0.0380(10) 0.0032(8) 0.0020(8) 0.0181(8)
N2 0.0348(10) 0.0475(12) 0.0480(11) 0.0098(9) 0.0010(8) 0.0115(9)
N3 0.0625(16) 0.0537(14) 0.0702(15) 0.0100(11) 0.0292(12) 0.0260(12)
B1 0.071(2) 0.071(2) 0.066(4) 0.000 0.000 0.0353(12)
F1 0.149(8) 0.138(7) 0.199(13) 0.048(6) 0.044(6) 0.097(6)
F2 0.221(16) 0.221(16) 0.123(12) 0.000 0.000 0.111(8)
B1' 0.071(2) 0.071(2) 0.066(4) 0.000 0.000 0.0353(12)
F3 0.263(11) 0.263(11) 0.068(5) 0.000 0.000 0.131(5)
F4 0.152(6) 0.186(8) 0.184(8) -0.020(5) 0.001(4) 0.133(6)

loop_
_atom_type_symbol
_atom_type_description
_atom_type_scat_dispersion_real
_atom_type_scat_dispersion_imag
_atom_type_scat_source
C C 0.0033 0.0016 'International Tables Vol C Tables 4.2.6.8 and 6.1.1.4'
H H 0.0000 0.0000 'International Tables Vol C Tables 4.2.6.8 and 6.1.1.4'
B B 0.0013 0.0007 'International Tables Vol C Tables 4.2.6.8 and 6.1.1.4'
N N 0.0061 0.0033 'International Tables Vol C Tables 4.2.6.8 and 6.1.1.4'
F F 0.0171 0.0103 'International Tables Vol C Tables 4.2.6.8 and 6.1.1.4'
Fe Fe 0.3463 0.8444 'International Tables Vol C Tables 4.2.6.8 and 6.1.1.4'

loop_
_geom_angle_atom_site_label_1
_geom_angle_atom_site_label_2
_geom_angle_atom_site_label_3
_geom_angle
_geom_angle_site_symmetry_1
_geom_angle_site_symmetry_3
N1 Fe1 N1 180.0 3_675 9_656
N1 Fe1 N1 89.83(6) 3_675 8_566
N1 Fe1 N1 90.17(7) 9_656 8_566
N1 Fe1 N1 90.17(7) 3_675 .
N1 Fe1 N1 89.83(7) 9_656 .
N1 Fe1 N1 89.83(7) 8_566 .
N1 Fe1 N1 90.17(7) 3_675 2_765
N1 Fe1 N1 89.83(7) 9_656 2_765
N1 Fe1 N1 180.000(1) 8_566 2_765
N1 Fe1 N1 90.17(7) . 2_765
N1 Fe1 N1 89.83(7) 3_675 7_776
N1 Fe1 N1 90.17(7) 9_656 7_776
N1 Fe1 N1 90.17(7) 8_566 7_776
N1 Fe1 N1 180.0 . 7_776
N1 Fe1 N1 89.83(7) 2_765 7_776
N3 C1 N1 115.2(2) . .
N3 C1 H1 122.4 . .
N1 C1 H1 122.4 . .
N2 C2 N1 110.7(2) . .
N2 C2 H2 124.7 . .
N1 C2 H2 124.7 . .
C4 C3 N2 114.6(3) . .
C4 C3 C4 55.7(4) . 4_556
N2 C3 C4 113.9(3) . 4_556
C4 C3 H3A 108.6 . .
N2 C3 H3A 108.8 . .
C4 C3 H3A 55.8 4_556 .
C4 C3 H3B 108.5 . .
N2 C3 H3B 108.4 . .
C4 C3 H3B 137.6 4_556 .
H3A C3 H3B 107.6 . .
C4 C3 H3C 55.0 . .
N2 C3 H3C 108.9 . .
C4 C3 H3C 108.4 4_556 .
H3A C3 H3C 142.3 . .
H3B C3 H3C 58.5 . .
C4 C3 H3D 136.6 . .
N2 C3 H3D 108.7 . .
C4 C3 H3D 109.1 4_556 .
H3A C3 H3D 58.2 . .
H3B C3 H3D 51.9 . .
H3C C3 H3D 107.8 . .
C3 C4 C3 119.0(4) . 4_556
C3 C4 H3C 40.9 . .
C3 C4 H3C 159.4 4_556 .
C3 C4 H4A 107.6 . .
C3 C4 H4A 107.6 4_556 .
H3C C4 H4A 80.8 . .
C3 C4 H4B 107.6 . .
C3 C4 H4B 107.6 4_556 .
H3C C4 H4B 87.1 . .
H4A C4 H4B 107.0 . .
C2 N1 C1 101.7(2) . .
C2 N1 Fe1 131.44(16) . .
C1 N1 Fe1 126.69(17) . .
C2 N2 N3 109.9(2) . .
C2 N2 C3 128.3(2) . .
N3 N2 C3 121.6(2) . .
C1 N3 N2 102.5(2) . .
F1 B1 F1 114.0(5) . 2_665
F1 B1 F1 114.0(5) . 3_565
F1 B1 F1 114.0(5) 2_665 3_565
F1 B1 F2 104.4(6) . .
F1 B1 F2 104.4(6) 2_665 .
F1 B1 F2 104.4(6) 3_565 .

loop_
_geom_bond_atom_site_label_1
_geom_bond_atom_site_label_2
_geom_bond_distance
_geom_bond_site_symmetry_2
Fe1 N1 2.1960(17) 3_675
Fe1 N1 2.1960(17) 9_656
Fe1 N1 2.1960(17) 8_566
Fe1 N1 2.1960(17) .
Fe1 N1 2.1960(17) 2_765
Fe1 N1 2.1960(18) 7_776
C1 N3 1.300(3) .
C1 N1 1.344(3) .
C1 H1 0.9300 .
C2 N2 1.311(3) .
C2 N1 1.319(3) .
C2 H2 0.9300 .
C3 C4 1.460(6) .
C3 N2 1.473(3) .
C3 C4 1.510(6) 4_556
C3 H3A 0.9600 .
C3 H3B 0.9601 .
C3 H3C 0.9600 .
C3 H3D 0.9601 .
C4 C3 1.510(6) 4_556
C4 H3C 1.2024 .
C4 H4A 0.9700 .
C4 H4B 0.9700 .
N2 N3 1.338(3) .
B1 F1 1.3491(10) .
B1 F1 1.3491(11) 2_665
B1 F1 1.3491(11) 3_565
B1 F2 1.3502(11) .
